data_7059883
loop_
_publ_author_name
'Mou, Hai-chen'
'Ying, Jun'
'Tian, Ai-xiang'
'Cui, Hong-tao'
'Wang, Xiu-li'

_publ_section_title
;
 Four Keggin-based compounds constructed by a series of pyridine
 derivatives: synthesis, and electrochemical, photocatalytic and
 fluorescence sensing properties
;
_journal_issue 35
_journal_name_full 'New Journal of Chemistry'
_journal_page_first 15122
_journal_page_last 15130
_journal_paper_doi 10.1039/D0NJ00103A
_journal_volume 44
_journal_year 2020
_chemical_formula_moiety '2(C18 H16 Ag Mo12 N5 O41 Si), 8(H2 O)'
_chemical_formula_sum 'C36 H48 Ag2 Mo24 N10 O90 Si2'
_chemical_formula_weight 4635.32
_space_group_crystal_system monoclinic
_space_group_IT_number 14
_space_group_name_Hall '-P 2ybc'
_space_group_name_H-M_alt 'P 1 21/c 1'
_atom_sites_solution_hydrogens mixed
_audit_block_doi 10.5517/ccdc.csd.cc23pxxn
_audit_creation_date 2020-02-02
_audit_creation_method
;
Olex2 1.2
(compiled 2018.05.29 svn.r3508 for OlexSys, GUI svn.r5506)
;
_audit_update_record
;
2020-02-15 deposited with the CCDC.	2020-08-07 downloaded from the CCDC.
;
_cell_angle_alpha 90
_cell_angle_beta 101.353(2)
_cell_angle_gamma 90
_cell_formula_units_Z 2
_cell_length_a 15.3224(12)
_cell_length_b 18.0088(15)
_cell_length_c 18.5733(15)
_cell_measurement_reflns_used 3119
_cell_measurement_temperature 293(2)
_cell_measurement_theta_max 50.736
_cell_measurement_theta_min 2.71
_cell_volume 5024.8(7)
_computing_cell_refinement 'SAINT v8.34A (Bruker, 2013)'
_computing_data_collection 'SMART (Bruker, 2001)'
_computing_data_reduction 'SAINT v8.34A (Bruker, 2013)'
_computing_molecular_graphics 'Olex2 (Dolomanov et al., 2009)'
_computing_publication_material 'Olex2 (Dolomanov et al., 2009)'
_computing_structure_refinement 'ShelXL (Sheldrick, 2015)'
_computing_structure_solution 'olex2.solve (Bourhis et al., 2015)'
_diffrn_ambient_temperature 293(2)
_diffrn_measured_fraction_theta_full 1.000
_diffrn_measured_fraction_theta_max 1.000
_diffrn_measurement_device_type 'CCD area detector'
_diffrn_measurement_method 'phi and omega scans'
_diffrn_radiation_type MoK\a
_diffrn_radiation_wavelength 0.71073
_diffrn_reflns_av_R_equivalents 0.0750
_diffrn_reflns_av_unetI/netI 0.0779
_diffrn_reflns_Laue_measured_fraction_full 1.000
_diffrn_reflns_Laue_measured_fraction_max 1.000
_diffrn_reflns_limit_h_max 14
_diffrn_reflns_limit_h_min -18
_diffrn_reflns_limit_k_max 21
_diffrn_reflns_limit_k_min -18
_diffrn_reflns_limit_l_max 22
_diffrn_reflns_limit_l_min -21
_diffrn_reflns_number 28516
_diffrn_reflns_point_group_measured_fraction_full 1.000
_diffrn_reflns_point_group_measured_fraction_max 1.000
_diffrn_reflns_theta_full 24.999
_diffrn_reflns_theta_max 24.999
_diffrn_reflns_theta_min 1.590
_exptl_absorpt_coefficient_mu 3.411
_exptl_absorpt_correction_T_max 0.600
_exptl_absorpt_correction_T_min 0.528
_exptl_absorpt_correction_type multi-scan
_exptl_absorpt_process_details SADABS
_exptl_crystal_colour yellow
_exptl_crystal_colour_primary yellow
_exptl_crystal_density_diffrn 3.064
_exptl_crystal_density_method 'not measured'
_exptl_crystal_description block
_exptl_crystal_F_000 4368
_exptl_crystal_size_max 0.19
_exptl_crystal_size_mid 0.17
_exptl_crystal_size_min 0.15
_refine_diff_density_max 1.688
_refine_diff_density_min -0.949
_refine_diff_density_rms 0.201
_refine_ls_extinction_method none
_refine_ls_goodness_of_fit_ref 1.000
_refine_ls_hydrogen_treatment constr
_refine_ls_matrix_type full
_refine_ls_number_parameters 748
_refine_ls_number_reflns 8845
_refine_ls_number_restraints 22
_refine_ls_restrained_S_all 1.013
_refine_ls_R_factor_all 0.0786
_refine_ls_R_factor_gt 0.0421
_refine_ls_shift/su_max 0.001
_refine_ls_shift/su_mean 0.000
_refine_ls_structure_factor_coef Fsqd
_refine_ls_weighting_details 'w=1/[\s^2^(Fo^2^)+(0.0367P)^2^] where P=(Fo^2^+2Fc^2^)/3'
_refine_ls_weighting_scheme calc
_refine_ls_wR_factor_gt 0.0810
_refine_ls_wR_factor_ref 0.0948
_reflns_Friedel_coverage 0.000
_reflns_number_gt 6047
_reflns_number_total 8845
_reflns_threshold_expression 'I > 2\s(I)'
_cod_data_source_file d0nj00103a2.cif
_cod_data_source_block compound-3
_cod_depositor_comments 'Adding full bibliography for 7059883--7059886.cif.'
_cod_database_code 7059883
_shelx_shelxl_version_number 2018/3
_shelx_space_group_comment
;
The symmetry employed for this shelxl refinement is uniquely defined
by the following loop, which should always be used as a source of
symmetry information in preference to the above space-group names.
They are only intended as comments.
;
_exptl_absorpt_special_details
;
SADABS-2008/1 (Bruker,2008) was used for absorption correction.
wR2(int) was 0.1090 before and 0.0367 after correction.
The Ratio of minimum to maximum transmission is 0.5626.
The \l/2 correction factor is 0.0015.
;
_olex2_refinement_description
;
1. Fixed Uiso
 At 1.2 times of:
  All C(H) groups, All C(H,H) groups
 At 1.5 times of:
  All O(H) groups, All O(H,H) groups
2. Shared sites
{C10, C10A}
{C11, C11A}
{C16, C16A}
{C15, C15A}
3. Restrained distances
 H41A-N4
 1 with sigma of 0.1
 H42A-N4
 1 with sigma of 0.1
4. Rigid bond restraints
 C12, N5
 with sigma for 1-2 distances of 0.005 and sigma for 1-3 distances of 0.005
 N4, C18
 with sigma for 1-2 distances of 0.004 and sigma for 1-3 distances of 0.004
5. Uiso/Uaniso restraints and constraints
Uanis(C1) \\sim Ueq: with sigma of 0.01 and sigma for terminal atoms of 0.02
Uanis(N1) \\sim Ueq: with sigma of 0.01 and sigma for terminal atoms of 0.02
Uanis(N4) \\sim Ueq: with sigma of 0.005 and sigma for terminal atoms of 0.001
Uanis(C10) = Uanis(C10A)
Uanis(C11) = Uanis(C11A)
Uanis(C16) = Uanis(C16A)
Uanis(C15) = Uanis(C15A)
6. Others
 Sof(H12A)=Sof(H13A)=Sof(H18A)=Sof(H17A)=Sof(O42)=Sof(H42A)=Sof(H42B)=
 Sof(C10A)=Sof(H10A)=Sof(C11A)=Sof(H11A)=Sof(C16A)=Sof(H16A)=Sof(C15A)=
 Sof(H15A)=1-FVAR(1)
 Sof(C15)=Sof(H15)=Sof(C10)=Sof(H10)=Sof(C11)=Sof(H11)=Sof(H12)=Sof(H13)=
 Sof(C16)=Sof(H16)=Sof(H18)=Sof(H17)=Sof(O41)=Sof(H41A)=Sof(H41B)=FVAR(1)
7.a Everything fixed:
 O3W, H3WA, H3WB, H25
7.b Riding coordinates:
 O41(H41A,H41B), O42(H42A,H42B)
7.c Free rotating group:
 O2W(H2WA,H2WB), O4W(H4WA,H4WB)
7.d Rotating group:
 O1W(H1WA,H1WB)
7.e Aromatic/amide H refined with riding coordinates:
 C15(H15), C10(H10), C2(H2), C1(H1), C3(H3), C5(H5), C11(H11), C12(H12),
 C12(H12A), C13(H13), C13(H13A), C16(H16), C18(H18), C18(H18A), C17(H17),
 C17(H17A), C10A(H10A), C11A(H11A), C16A(H16A), C15A(H15A)
7.f Idealised tetrahedral OH refined as rotating group:
 O35(H35)
;
_olex2_submission_special_instructions 'No special instructions were received'

loop_
_space_group_symop_operation_xyz
'x, y, z'
'-x, y+1/2, -z+1/2'
'-x, -y, -z'
'x, -y-1/2, z-1/2'

loop_
_atom_site_label
_atom_site_type_symbol
_atom_site_fract_x
_atom_site_fract_y
_atom_site_fract_z
_atom_site_U_iso_or_equiv
_atom_site_adp_type
_atom_site_occupancy
_atom_site_site_symmetry_order
_atom_site_calc_flag
_atom_site_refinement_flags_posn
_atom_site_refinement_flags_adp
_atom_site_refinement_flags_occupancy
_atom_site_disorder_assembly
_atom_site_disorder_group
Ag1 Ag 0.56091(5) 0.07162(5) 0.38667(5) 0.0488(3) Uani 1 1 d . . . . .
Mo1 Mo 0.28084(5) -0.18495(4) 0.24371(4) 0.02013(19) Uani 1 1 d . . . . .
Mo2 Mo 0.16664(5) 0.01511(5) 0.40206(4) 0.02061(19) Uani 1 1 d . . . . .
Mo3 Mo 0.36539(5) -0.06395(4) 0.40295(4) 0.02068(19) Uani 1 1 d . . . . .
Mo4 Mo 0.07809(5) -0.12144(4) 0.25584(4) 0.02073(19) Uani 1 1 d . . . . .
Mo5 Mo 0.14553(5) -0.11354(5) 0.09630(4) 0.02145(19) Uani 1 1 d . . . . .
Mo6 Mo 0.03049(5) 0.08036(5) 0.22616(4) 0.0213(2) Uani 1 1 d . . . . .
Mo7 Mo 0.34195(5) 0.12083(5) 0.38653(4) 0.02120(19) Uani 1 1 d . . . . .
Mo8 Mo 0.41911(5) 0.12731(5) 0.20901(4) 0.0227(2) Uani 1 1 d . . . . .
Mo9 Mo 0.19516(5) 0.20096(4) 0.22087(5) 0.0226(2) Uani 1 1 d . . . . .
Mo10 Mo 0.12057(5) 0.09017(5) 0.07628(4) 0.0236(2) Uani 1 1 d . . . . .
Mo11 Mo 0.33997(5) 0.00245(5) 0.07675(4) 0.0257(2) Uani 1 1 d . . . . .
Mo12 Mo 0.46641(5) -0.05467(5) 0.23507(4) 0.0231(2) Uani 1 1 d . . . . .
Si1 Si 0.24639(14) 0.00857(13) 0.23591(13) 0.0131(5) Uani 1 1 d . . . . .
O1 O 0.3359(3) 0.0176(3) 0.2015(3) 0.0147(13) Uani 1 1 d . . . . .
O1W O 0.6482(5) -0.0388(4) 0.4097(4) 0.053(2) Uani 1 1 d . . . . .
H1WA H 0.615056 -0.086587 0.399224 0.080 Uiso 1 1 d GR . . . .
H1WB H 0.674738 -0.048193 0.462610 0.080 Uiso 1 1 d GR . . . .
O2 O 0.2720(3) 0.0175(3) 0.3245(3) 0.0146(13) Uani 1 1 d . . . . .
O3 O 0.2038(3) -0.0734(3) 0.2158(3) 0.0165(13) Uani 1 1 d . . . . .
O4 O 0.0583(3) -0.1397(3) 0.1501(3) 0.0213(14) Uani 1 1 d . . . . .
O5 O 0.4380(4) -0.0520(3) 0.1279(3) 0.0252(15) Uani 1 1 d . . . . .
O6 O 0.0267(3) -0.0209(3) 0.2249(3) 0.0184(14) Uani 1 1 d . . . . .
O7 O 0.2682(4) -0.0494(3) 0.4489(3) 0.0201(14) Uani 1 1 d . . . . .
O8 O 0.1593(4) -0.1980(3) 0.2714(3) 0.0196(14) Uani 1 1 d . . . . .
O9 O 0.3111(4) -0.1395(3) 0.3422(3) 0.0203(14) Uani 1 1 d . . . . .
O10 O 0.1747(3) 0.0717(3) 0.2028(3) 0.0151(13) Uani 1 1 d . . . . .
O11 O 0.0165(4) 0.0956(3) 0.1248(3) 0.0231(15) Uani 1 1 d . . . . .
O12 O 0.2434(4) 0.0962(3) 0.4353(3) 0.0221(14) Uani 1 1 d . . . . .
O13 O 0.4429(3) -0.0512(3) 0.3301(3) 0.0220(14) Uani 1 1 d . . . . .
O14 O 0.0947(3) 0.0701(3) 0.3297(3) 0.0187(14) Uani 1 1 d . . . . .
O15 O 0.2195(4) -0.1946(3) 0.1457(3) 0.0196(14) Uani 1 1 d . . . . .
O16 O 0.0837(3) 0.1839(3) 0.2387(3) 0.0214(14) Uani 1 1 d . . . . .
O17 O 0.1240(4) -0.0729(3) 0.3453(3) 0.0187(14) Uani 1 1 d . . . . .
O18 O 0.3788(4) -0.1392(3) 0.2225(3) 0.0222(14) Uani 1 1 d . . . . .
O19 O 0.2562(4) 0.1764(3) 0.3156(3) 0.0240(15) Uani 1 1 d . . . . .
O20 O 0.4048(4) 0.0381(3) 0.4332(3) 0.0235(15) Uani 1 1 d . . . . .
O21 O 0.3143(4) 0.1757(3) 0.1938(3) 0.0246(15) Uani 1 1 d . . . . .
O22 O 0.1522(4) 0.1862(3) 0.1155(3) 0.0217(14) Uani 1 1 d . . . . .
O23 O 0.2372(4) 0.0693(3) 0.0646(3) 0.0242(15) Uani 1 1 d . . . . .
O24 O 0.4137(4) 0.1218(3) 0.3136(3) 0.0243(15) Uani 1 1 d . . . . .
O25 O 0.4093(4) 0.0942(3) 0.1108(3) 0.0264(15) Uani 1 1 d . . . . .
O26 O 0.2595(4) -0.0736(3) 0.0756(3) 0.0246(15) Uani 1 1 d . . . . .
O27 O 0.0729(4) 0.1129(4) -0.0106(3) 0.0304(16) Uani 1 1 d . . . . .
O28 O -0.0127(4) -0.1620(3) 0.2765(4) 0.0298(16) Uani 1 1 d . . . . .
O29 O 0.1063(4) 0.0113(4) 0.4682(3) 0.0293(16) Uani 1 1 d . . . . .
O30 O 0.4354(4) -0.1103(4) 0.4695(3) 0.0274(15) Uani 1 1 d . . . . .
O31 O 0.1044(3) -0.0166(3) 0.0765(3) 0.0215(14) Uani 1 1 d . . . . .
O32 O -0.0713(4) 0.1050(3) 0.2389(3) 0.0280(16) Uani 1 1 d . . . . .
O33 O 0.3153(4) -0.2720(3) 0.2652(3) 0.0270(15) Uani 1 1 d . . . . .
O34 O 0.5071(4) 0.0422(3) 0.2368(3) 0.0281(16) Uani 1 1 d . . . . .
O35 O 0.1080(4) -0.1571(4) 0.0170(3) 0.0282(16) Uani 1 1 d . . . . .
H35 H 0.057653 -0.142375 -0.000653 0.042 Uiso 1 1 calc GR . . . .
O36 O 0.2027(4) 0.2942(3) 0.2209(4) 0.0319(17) Uani 1 1 d . . . . .
O37 O 0.3888(4) 0.1895(4) 0.4428(3) 0.0300(16) Uani 1 1 d . . . . .
O38 O 0.5610(4) -0.1031(4) 0.2464(3) 0.0326(17) Uani 1 1 d . . . . .
O39 O 0.4950(4) 0.1951(4) 0.2115(4) 0.0365(18) Uani 1 1 d . . . . .
O40 O 0.3610(4) 0.0033(4) -0.0093(3) 0.0363(18) Uani 1 1 d . . . . .
N1 N 0.5006(7) 0.3476(6) 0.5047(7) 0.061(3) Uani 1 1 d . U . . .
N3 N 0.7801(5) 0.2083(4) 0.4861(4) 0.0226(18) Uani 1 1 d . . . . .
N2 N 0.6811(4) 0.1542(4) 0.3983(4) 0.0193(17) Uani 1 1 d . . . . .
C15 C 0.7138(6) 0.0640(5) 0.2754(5) 0.026(2) Uani 0.46(4) 1 d . . P A 1
H15 H 0.666408 0.097068 0.264520 0.031 Uiso 0.46(4) 1 calc R . P A 1
C10 C 0.9772(6) 0.1637(6) 0.5298(5) 0.031(2) Uani 0.46(4) 1 d . . P A 1
H10 H 0.952004 0.149971 0.569491 0.037 Uiso 0.46(4) 1 calc R . P A 1
C2 C 0.4898(7) 0.3223(6) 0.4375(8) 0.056(4) Uani 1 1 d . . . . .
H2 H 0.441049 0.337415 0.402477 0.067 Uiso 1 1 calc R . . . .
C1 C 0.5709(9) 0.3309(7) 0.5556(8) 0.062(4) Uani 1 1 d . U . . .
H1 H 0.576415 0.351099 0.602396 0.074 Uiso 1 1 calc R . . . .
C3 C 0.5530(6) 0.2713(5) 0.4178(6) 0.036(3) Uani 1 1 d . . . . .
H3 H 0.545038 0.251471 0.370708 0.043 Uiso 1 1 calc R . . . .
C5 C 0.6358(8) 0.2845(6) 0.5409(6) 0.043(3) Uani 1 1 d . . . . .
H5 H 0.685778 0.274114 0.576799 0.052 Uiso 1 1 calc R . . . .
C4 C 0.6257(6) 0.2529(5) 0.4706(5) 0.023(2) Uani 1 1 d . . . . .
C6 C 0.6940(6) 0.2035(5) 0.4529(5) 0.025(2) Uani 1 1 d . . . . .
C7 C 0.7635(5) 0.1276(5) 0.3938(4) 0.020(2) Uani 1 1 d . . . . .
C8 C 0.8265(6) 0.1624(5) 0.4469(5) 0.021(2) Uani 1 1 d . . . . .
C9 C 0.9240(5) 0.1678(5) 0.4595(5) 0.020(2) Uani 1 1 d . . . . .
C11 C 0.9665(6) 0.1865(5) 0.4023(5) 0.029(2) Uani 0.46(4) 1 d . . P A 1
H11 H 0.934211 0.186805 0.354308 0.035 Uiso 0.46(4) 1 calc R . P A 1
C12 C 1.0553(6) 0.2045(6) 0.4157(6) 0.036(2) Uani 1 1 d . U . . .
H12 H 1.081970 0.219553 0.377265 0.043 Uiso 0.46(4) 1 calc R . P A 1
H12A H 1.081970 0.219553 0.377265 0.043 Uiso 0.54(4) 1 calc R . P A 2
N5 N 1.1030(5) 0.2003(5) 0.4834(5) 0.036(2) Uani 1 1 d . U . . .
C13 C 1.0657(6) 0.1798(5) 0.5406(6) 0.033(3) Uani 1 1 d . . . . .
H13 H 1.100679 0.176569 0.587489 0.039 Uiso 0.46(4) 1 calc R . P A 1
H13A H 1.100679 0.176569 0.587489 0.039 Uiso 0.54(4) 1 calc R . P A 2
C14 C 0.7747(6) 0.0702(5) 0.3400(5) 0.020(2) Uani 1 1 d . . . . .
C16 C 0.8455(6) 0.0179(5) 0.3554(5) 0.024(2) Uani 0.46(4) 1 d . . P A 1
H16 H 0.887179 0.020132 0.399110 0.029 Uiso 0.46(4) 1 calc R . P A 1
C18 C 0.8508(7) -0.0362(6) 0.3040(6) 0.039(3) Uani 1 1 d . U . . .
H18 H 0.896987 -0.070436 0.313418 0.047 Uiso 0.46(4) 1 calc R . P A 1
H18A H 0.896987 -0.070436 0.313418 0.047 Uiso 0.54(4) 1 calc R . P A 2
N4 N 0.7919(6) -0.0408(5) 0.2415(5) 0.041(2) Uani 1 1 d D U . . .
C17 C 0.7239(7) 0.0078(6) 0.2265(6) 0.039(3) Uani 1 1 d . . . . .
H17 H 0.682932 0.003569 0.182529 0.047 Uiso 0.46(4) 1 calc R . P A 1
H17A H 0.682932 0.003569 0.182529 0.047 Uiso 0.54(4) 1 calc R . P A 2
O2W O 0.8533(7) 0.2889(5) 0.6091(4) 0.069(3) Uani 1 1 d . . . . .
H2WA H 0.878139 0.330420 0.605212 0.104 Uiso 1 1 d G . . . .
H2WB H 0.862821 0.280557 0.655044 0.104 Uiso 1 1 d G . . . .
O3W O 0.269030 0.232510 0.014460 0.063 Uani 1 1 d . . . . .
H3WA H 0.251130 0.221090 0.053540 0.094 Uiso 1 1 d . . . . .
H3WB H 0.255960 0.197800 -0.016810 0.094 Uiso 1 1 d . . . . .
O4W O 0.4214(7) 0.3140(6) 0.1007(5) 0.079(3) Uani 1 1 d . . . . .
H4WA H 0.376469 0.285461 0.089750 0.119 Uiso 1 1 d G . . . .
H4WB H 0.442476 0.304697 0.145688 0.119 Uiso 1 1 d G . . . .
O41 O 0.824(2) -0.1263(13) 0.1253(11) 0.078(10) Uani 0.46(4) 1 d . . P A 1
H41A H 0.807897 -0.101636 0.159492 0.117 Uiso 0.46(4) 1 d DR . P A 1
H41B H 0.873277 -0.107106 0.121012 0.117 Uiso 0.46(4) 1 d R . P A 1
O42 O 0.743(3) -0.1301(11) 0.1119(11) 0.107(12) Uani 0.54(4) 1 d . . P A 2
H42A H 0.764429 -0.110192 0.153063 0.161 Uiso 0.54(4) 1 d DR . P A 2
H42B H 0.780349 -0.163882 0.107023 0.161 Uiso 0.54(4) 1 d R . P A 2
C10A C 0.9772(6) 0.1637(6) 0.5298(5) 0.031(2) Uani 0.54(4) 1 d . . P A 2
H10A H 0.952004 0.149971 0.569491 0.037 Uiso 0.54(4) 1 calc R . P A 2
C11A C 0.9665(6) 0.1865(5) 0.4023(5) 0.029(2) Uani 0.54(4) 1 d . . P A 2
H11A H 0.934211 0.186805 0.354308 0.035 Uiso 0.54(4) 1 calc R . P A 2
C16A C 0.8455(6) 0.0179(5) 0.3554(5) 0.024(2) Uani 0.54(4) 1 d . . P A 2
H16A H 0.887179 0.020132 0.399110 0.029 Uiso 0.54(4) 1 calc R . P A 2
C15A C 0.7138(6) 0.0640(5) 0.2754(5) 0.026(2) Uani 0.54(4) 1 d . . P A 2
H15A H 0.666408 0.097068 0.264520 0.031 Uiso 0.54(4) 1 calc R . P A 2
H25 H 0.449210 0.077350 0.117610 1.775 Uiso 1 1 d . . . . .

loop_
_atom_site_aniso_label
_atom_site_aniso_U_11
_atom_site_aniso_U_22
_atom_site_aniso_U_33
_atom_site_aniso_U_23
_atom_site_aniso_U_13
_atom_site_aniso_U_12
Ag1 0.0271(5) 0.0557(7) 0.0607(6) -0.0190(5) 0.0017(4) -0.0096(4)
Mo1 0.0205(4) 0.0124(4) 0.0268(5) 0.0000(4) 0.0027(3) 0.0031(3)
Mo2 0.0199(4) 0.0237(5) 0.0199(4) -0.0005(4) 0.0079(3) -0.0012(3)
Mo3 0.0228(4) 0.0177(5) 0.0199(4) 0.0023(4) 0.0001(3) 0.0040(3)
Mo4 0.0196(4) 0.0145(4) 0.0300(5) -0.0015(4) 0.0096(3) -0.0028(3)
Mo5 0.0257(5) 0.0199(5) 0.0172(4) -0.0036(4) 0.0006(3) -0.0015(4)
Mo6 0.0171(4) 0.0181(5) 0.0305(5) 0.0064(4) 0.0090(3) 0.0038(3)
Mo7 0.0240(5) 0.0161(4) 0.0233(5) -0.0036(4) 0.0042(3) -0.0047(3)
Mo8 0.0179(4) 0.0196(5) 0.0325(5) 0.0023(4) 0.0099(3) -0.0030(3)
Mo9 0.0229(4) 0.0110(4) 0.0340(5) 0.0023(4) 0.0061(4) 0.0015(3)
Mo10 0.0253(5) 0.0242(5) 0.0201(4) 0.0067(4) 0.0016(3) 0.0043(4)
Mo11 0.0236(5) 0.0334(5) 0.0217(5) 0.0006(4) 0.0086(3) -0.0013(4)
Mo12 0.0159(4) 0.0234(5) 0.0307(5) 0.0039(4) 0.0063(3) 0.0046(3)
Si1 0.0121(12) 0.0122(13) 0.0153(12) 0.0015(11) 0.0036(9) -0.0006(9)
O1 0.018(3) 0.010(3) 0.017(3) 0.000(3) 0.007(2) 0.001(2)
O1W 0.057(5) 0.058(6) 0.039(5) 0.002(4) -0.006(4) -0.010(4)
O2 0.009(3) 0.014(3) 0.020(3) 0.005(3) 0.001(2) 0.001(2)
O3 0.017(3) 0.015(3) 0.018(3) 0.003(3) 0.006(2) 0.000(2)
O4 0.019(3) 0.019(4) 0.023(3) -0.002(3) -0.004(3) 0.000(3)
O5 0.024(4) 0.025(4) 0.031(4) 0.001(3) 0.015(3) 0.003(3)
O6 0.016(3) 0.017(4) 0.021(3) 0.001(3) 0.001(2) -0.002(3)
O7 0.024(3) 0.018(4) 0.018(3) -0.001(3) 0.004(3) 0.001(3)
O8 0.023(3) 0.010(3) 0.027(3) 0.004(3) 0.007(3) -0.004(3)
O9 0.024(3) 0.015(4) 0.022(3) 0.002(3) 0.005(3) 0.003(3)
O10 0.017(3) 0.008(3) 0.020(3) 0.006(3) 0.004(2) 0.000(2)
O11 0.021(3) 0.025(4) 0.024(4) 0.009(3) 0.007(3) 0.002(3)
O12 0.022(3) 0.025(4) 0.020(3) -0.001(3) 0.005(3) 0.000(3)
O13 0.020(3) 0.020(4) 0.027(4) 0.007(3) 0.006(3) 0.004(3)
O14 0.019(3) 0.020(4) 0.018(3) -0.003(3) 0.006(2) 0.000(3)
O15 0.025(3) 0.010(3) 0.024(3) -0.007(3) 0.005(3) 0.002(3)
O16 0.017(3) 0.013(3) 0.036(4) 0.004(3) 0.009(3) 0.001(3)
O17 0.023(3) 0.014(4) 0.020(3) -0.003(3) 0.008(3) -0.006(3)
O18 0.024(3) 0.019(4) 0.027(4) -0.004(3) 0.012(3) 0.004(3)
O19 0.024(3) 0.016(4) 0.031(4) 0.005(3) 0.003(3) -0.002(3)
O20 0.021(3) 0.019(4) 0.027(4) 0.001(3) -0.005(3) -0.005(3)
O21 0.024(4) 0.020(4) 0.031(4) 0.008(3) 0.010(3) 0.000(3)
O22 0.023(3) 0.022(4) 0.019(3) 0.012(3) 0.002(3) 0.002(3)
O23 0.020(3) 0.027(4) 0.028(4) 0.007(3) 0.012(3) 0.003(3)
O24 0.024(3) 0.019(4) 0.029(4) 0.000(3) 0.003(3) -0.001(3)
O25 0.025(4) 0.026(4) 0.033(4) 0.010(3) 0.018(3) 0.002(3)
O26 0.024(4) 0.025(4) 0.025(4) -0.005(3) 0.007(3) 0.004(3)
O27 0.031(4) 0.035(4) 0.023(4) 0.011(3) 0.001(3) 0.011(3)
O28 0.024(4) 0.014(4) 0.054(5) -0.006(3) 0.015(3) -0.007(3)
O29 0.034(4) 0.034(4) 0.023(4) 0.001(3) 0.012(3) 0.001(3)
O30 0.023(3) 0.031(4) 0.025(4) 0.006(3) -0.002(3) 0.003(3)
O31 0.017(3) 0.027(4) 0.019(3) 0.001(3) 0.001(2) 0.001(3)
O32 0.023(4) 0.026(4) 0.037(4) 0.007(3) 0.013(3) 0.004(3)
O33 0.026(4) 0.020(4) 0.034(4) -0.003(3) 0.002(3) 0.006(3)
O34 0.016(3) 0.027(4) 0.042(4) 0.010(3) 0.008(3) -0.002(3)
O35 0.028(4) 0.030(4) 0.024(4) -0.005(3) -0.001(3) 0.009(3)
O36 0.030(4) 0.017(4) 0.049(4) 0.011(3) 0.009(3) 0.000(3)
O37 0.031(4) 0.025(4) 0.033(4) -0.005(3) 0.005(3) -0.005(3)
O38 0.020(3) 0.035(4) 0.045(4) 0.002(4) 0.010(3) 0.007(3)
O39 0.025(4) 0.035(5) 0.053(5) 0.005(4) 0.017(3) -0.009(3)
O40 0.029(4) 0.054(5) 0.028(4) 0.003(4) 0.012(3) 0.002(3)
N1 0.061(6) 0.045(6) 0.092(7) -0.011(6) 0.050(6) 0.001(5)
N3 0.033(5) 0.012(4) 0.026(4) -0.005(4) 0.014(4) -0.006(3)
N2 0.023(4) 0.010(4) 0.027(4) 0.003(4) 0.009(3) 0.003(3)
C15 0.029(6) 0.015(5) 0.035(6) -0.001(5) 0.008(4) -0.003(4)
C10 0.035(6) 0.032(7) 0.027(6) -0.001(5) 0.009(5) -0.001(5)
C2 0.029(7) 0.035(8) 0.110(12) 0.024(8) 0.031(7) 0.006(5)
C1 0.075(7) 0.052(7) 0.074(7) -0.015(6) 0.052(6) -0.004(6)
C3 0.040(7) 0.016(6) 0.061(8) 0.007(5) 0.030(6) -0.002(5)
C5 0.070(8) 0.025(7) 0.042(7) -0.002(6) 0.029(6) 0.002(6)
C4 0.035(6) 0.004(5) 0.035(6) -0.001(4) 0.019(5) -0.003(4)
C6 0.032(6) 0.018(6) 0.028(6) 0.006(5) 0.011(4) 0.005(4)
C7 0.020(5) 0.025(6) 0.015(5) 0.002(4) 0.006(4) 0.003(4)
C8 0.025(5) 0.023(6) 0.014(5) 0.003(4) 0.003(4) 0.001(4)
C9 0.023(5) 0.005(5) 0.030(6) 0.000(4) 0.000(4) 0.001(4)
C11 0.032(6) 0.023(6) 0.033(6) 0.000(5) 0.009(4) 0.005(4)
C12 0.035(6) 0.028(6) 0.049(6) -0.005(6) 0.018(4) -0.011(5)
N5 0.040(5) 0.021(5) 0.047(5) -0.005(5) 0.009(4) 0.003(4)
C13 0.041(6) 0.011(5) 0.036(6) 0.000(5) -0.017(5) -0.002(4)
C14 0.029(5) 0.011(5) 0.021(5) 0.001(4) 0.011(4) 0.001(4)
C16 0.019(5) 0.025(6) 0.029(6) 0.000(5) 0.007(4) 0.003(4)
C18 0.038(6) 0.024(6) 0.056(6) 0.000(6) 0.014(4) 0.010(5)
N4 0.052(4) 0.034(4) 0.041(4) -0.009(3) 0.016(3) 0.005(3)
C17 0.043(7) 0.035(7) 0.035(6) -0.003(6) 0.000(5) -0.009(5)
O2W 0.124(8) 0.069(7) 0.013(4) -0.002(4) 0.009(4) -0.045(6)
O3W 0.063 0.063 0.063 0.000 0.012 0.000
O4W 0.105(8) 0.055(7) 0.064(6) 0.005(5) -0.017(5) -0.023(5)
O41 0.07(2) 0.11(2) 0.057(14) -0.038(13) 0.021(13) 0.022(14)
O42 0.14(3) 0.088(17) 0.092(16) -0.031(13) 0.008(15) 0.017(15)
C10A 0.035(6) 0.032(7) 0.027(6) -0.001(5) 0.009(5) -0.001(5)
C11A 0.032(6) 0.023(6) 0.033(6) 0.000(5) 0.009(4) 0.005(4)
C16A 0.019(5) 0.025(6) 0.029(6) 0.000(5) 0.007(4) 0.003(4)
C15A 0.029(6) 0.015(5) 0.035(6) -0.001(5) 0.008(4) -0.003(4)

loop_
_atom_type_symbol
_atom_type_description
_atom_type_scat_dispersion_real
_atom_type_scat_dispersion_imag
_atom_type_scat_source
C C 0.0033 0.0016 'International Tables Vol C Tables 4.2.6.8 and 6.1.1.4'
H H 0.0000 0.0000 'International Tables Vol C Tables 4.2.6.8 and 6.1.1.4'
Ag Ag -0.8971 1.1015 'International Tables Vol C Tables 4.2.6.8 and 6.1.1.4'
Mo Mo -1.6832 0.6857 'International Tables Vol C Tables 4.2.6.8 and 6.1.1.4'
N N 0.0061 0.0033 'International Tables Vol C Tables 4.2.6.8 and 6.1.1.4'
O O 0.0106 0.0060 'International Tables Vol C Tables 4.2.6.8 and 6.1.1.4'
Si Si 0.0817 0.0704 'International Tables Vol C Tables 4.2.6.8 and 6.1.1.4'

loop_
_geom_angle_atom_site_label_1
_geom_angle_atom_site_label_2
_geom_angle_atom_site_label_3
_geom_angle
_geom_angle_site_symmetry_1
_geom_angle_site_symmetry_3
_geom_angle_publ_flag
O1W Ag1 O24 142.5(2) . . ?
N2 Ag1 O1W 96.3(2) . . ?
N2 Ag1 O24 114.8(2) . . ?
O8 Mo1 O3 73.1(2) . . ?
O9 Mo1 O3 82.3(2) . . ?
O9 Mo1 O8 82.7(2) . . ?
O15 Mo1 O3 74.4(2) . . ?
O15 Mo1 O8 85.8(2) . . ?
O15 Mo1 O9 156.1(2) . . ?
O18 Mo1 O3 87.9(2) . . ?
O18 Mo1 O8 159.7(2) . . ?
O18 Mo1 O9 87.7(2) . . ?
O18 Mo1 O15 96.2(2) . . ?
O33 Mo1 O3 168.1(2) . . ?
O33 Mo1 O8 95.3(3) . . ?
O33 Mo1 O9 99.3(3) . . ?
O33 Mo1 O15 102.6(3) . . ?
O33 Mo1 O18 103.9(3) . . ?
O7 Mo2 O2 73.1(2) . . ?
O12 Mo2 O2 74.4(2) . . ?
O12 Mo2 O7 85.8(2) . . ?
O12 Mo2 O17 157.4(2) . . ?
O14 Mo2 O2 85.9(2) . . ?
O14 Mo2 O7 158.3(2) . . ?
O14 Mo2 O12 93.8(2) . . ?
O14 Mo2 O17 87.3(2) . . ?
O17 Mo2 O2 83.2(2) . . ?
O17 Mo2 O7 84.9(2) . . ?
O29 Mo2 O2 170.7(2) . . ?
O29 Mo2 O7 98.7(3) . . ?
O29 Mo2 O12 100.8(3) . . ?
O29 Mo2 O14 102.6(3) . . ?
O29 Mo2 O17 100.9(3) . . ?
O7 Mo3 O2 75.7(2) . . ?
O7 Mo3 O13 158.6(2) . . ?
O7 Mo3 O20 88.1(2) . . ?
O9 Mo3 O2 86.3(2) . . ?
O9 Mo3 O7 94.5(2) . . ?
O9 Mo3 O13 85.8(2) . . ?
O9 Mo3 O20 158.0(2) . . ?
O13 Mo3 O2 83.0(2) . . ?
O20 Mo3 O2 73.2(2) . . ?
O20 Mo3 O13 84.0(2) . . ?
O30 Mo3 O2 170.2(3) . . ?
O30 Mo3 O7 100.5(3) . . ?
O30 Mo3 O9 103.1(3) . . ?
O30 Mo3 O13 100.2(3) . . ?
O30 Mo3 O20 97.8(3) . . ?
O4 Mo4 O3 73.7(2) . . ?
O4 Mo4 O6 83.7(2) . . ?
O6 Mo4 O3 83.0(2) . . ?
O8 Mo4 O3 75.9(2) . . ?
O8 Mo4 O4 89.9(2) . . ?
O8 Mo4 O6 158.9(2) . . ?
O8 Mo4 O17 94.9(2) . . ?
O17 Mo4 O3 85.5(2) . . ?
O17 Mo4 O4 156.9(2) . . ?
O17 Mo4 O6 83.8(2) . . ?
O28 Mo4 O3 173.7(3) . . ?
O28 Mo4 O4 100.6(3) . . ?
O28 Mo4 O6 99.3(3) . . ?
O28 Mo4 O8 101.7(3) . . ?
O28 Mo4 O17 100.5(3) . . ?
O4 Mo5 O3 75.6(2) . . ?
O4 Mo5 O15 88.3(2) . . ?
O4 Mo5 O26 159.1(2) . . ?
O15 Mo5 O3 73.0(2) . . ?
O15 Mo5 O26 84.9(2) . . ?
O26 Mo5 O3 83.4(2) . . ?
O31 Mo5 O3 87.1(2) . . ?
O31 Mo5 O4 95.2(2) . . ?
O31 Mo5 O15 158.3(2) . . ?
O31 Mo5 O26 84.2(2) . . ?
O35 Mo5 O3 169.9(3) . . ?
O35 Mo5 O4 101.2(3) . . ?
O35 Mo5 O15 97.5(3) . . ?
O35 Mo5 O26 99.4(3) . . ?
O35 Mo5 O31 102.8(3) . . ?
O6 Mo6 O10 87.7(2) . . ?
O6 Mo6 O11 97.8(3) . . ?
O6 Mo6 O14 85.8(2) . . ?
O6 Mo6 O16 158.5(2) . . ?
O11 Mo6 O10 75.4(2) . . ?
O11 Mo6 O14 157.3(2) . . ?
O11 Mo6 O16 86.8(2) . . ?
O14 Mo6 O10 82.4(2) . . ?
O14 Mo6 O16 82.2(2) . . ?
O16 Mo6 O10 73.1(2) . . ?
O32 Mo6 O6 103.7(3) . . ?
O32 Mo6 O10 168.3(2) . . ?
O32 Mo6 O11 100.2(3) . . ?
O32 Mo6 O14 100.7(3) . . ?
O32 Mo6 O16 96.0(3) . . ?
O12 Mo7 O2 74.2(2) . . ?
O19 Mo7 O2 83.8(2) . . ?
O19 Mo7 O12 87.1(2) . . ?
O20 Mo7 O2 75.0(2) . . ?
O20 Mo7 O12 88.8(2) . . ?
O20 Mo7 O19 158.7(2) . . ?
O20 Mo7 O24 91.1(3) . . ?
O24 Mo7 O2 86.0(2) . . ?
O24 Mo7 O12 159.4(2) . . ?
O24 Mo7 O19 85.5(2) . . ?
O37 Mo7 O2 171.3(3) . . ?
O37 Mo7 O12 98.7(3) . . ?
O37 Mo7 O19 101.0(3) . . ?
O37 Mo7 O20 100.2(3) . . ?
O37 Mo7 O24 101.5(3) . . ?
O1 Mo8 H25 77.8 . . ?
O21 Mo8 O1 86.6(2) . . ?
O21 Mo8 O24 88.3(2) . . ?
O21 Mo8 O25 95.8(3) . . ?
O21 Mo8 O34 158.2(2) . . ?
O21 Mo8 H25 114.9 . . ?
O24 Mo8 O1 83.6(2) . . ?
O24 Mo8 O34 82.3(2) . . ?
O24 Mo8 H25 148.9 . . ?
O25 Mo8 O1 74.8(2) . . ?
O25 Mo8 O24 157.7(3) . . ?
O25 Mo8 O34 86.0(3) . . ?
O25 Mo8 H25 19.1 . . ?
O34 Mo8 O1 72.9(2) . . ?
O34 Mo8 H25 68.6 . . ?
O39 Mo8 O1 168.8(3) . . ?
O39 Mo8 O21 104.1(3) . . ?
O39 Mo8 O24 100.0(3) . . ?
O39 Mo8 O25 100.3(3) . . ?
O39 Mo8 O34 96.9(3) . . ?
O39 Mo8 H25 94.3 . . ?
O16 Mo9 O10 76.0(2) . . ?
O16 Mo9 O19 95.8(2) . . ?
O16 Mo9 O21 157.1(3) . . ?
O16 Mo9 O22 90.9(2) . . ?
O19 Mo9 O10 85.9(2) . . ?
O19 Mo9 O21 82.7(2) . . ?
O19 Mo9 O22 156.1(3) . . ?
O21 Mo9 O10 81.1(2) . . ?
O22 Mo9 O10 73.4(2) . . ?
O22 Mo9 O21 82.2(2) . . ?
O36 Mo9 O10 171.7(3) . . ?
O36 Mo9 O16 103.5(3) . . ?
O36 Mo9 O19 102.3(3) . . ?
O36 Mo9 O21 99.1(3) . . ?
O36 Mo9 O22 98.4(3) . . ?
O11 Mo10 O10 73.2(2) . . ?
O22 Mo10 O10 74.5(2) . . ?
O22 Mo10 O11 87.0(2) . . ?
O22 Mo10 O31 157.5(2) . . ?
O23 Mo10 O10 86.0(2) . . ?
O23 Mo10 O11 158.5(2) . . ?
O23 Mo10 O22 92.8(3) . . ?
O23 Mo10 O31 85.8(2) . . ?
O27 Mo10 O10 171.9(3) . . ?
O27 Mo10 O11 100.8(3) . . ?
O27 Mo10 O22 100.1(3) . . ?
O27 Mo10 O23 100.4(3) . . ?
O27 Mo10 O31 102.2(3) . . ?
O31 Mo10 O10 83.0(2) . . ?
O31 Mo10 O11 86.2(2) . . ?
O1 Mo11 H25 75.6 . . ?
O5 Mo11 O1 74.7(2) . . ?
O5 Mo11 O23 156.8(2) . . ?
O5 Mo11 O25 87.1(3) . . ?
O5 Mo11 H25 70.3 . . ?
O23 Mo11 O1 82.2(2) . . ?
O23 Mo11 O25 83.8(2) . . ?
O23 Mo11 H25 101.8 . . ?
O25 Mo11 O1 72.9(2) . . ?
O25 Mo11 H25 18.0 . . ?
O26 Mo11 O1 87.1(2) . . ?
O26 Mo11 O5 94.8(3) . . ?
O26 Mo11 O23 86.3(3) . . ?
O26 Mo11 O25 158.7(2) . . ?
O26 Mo11 H25 159.5 . . ?
O40 Mo11 O1 168.3(3) . . ?
O40 Mo11 O5 101.5(3) . . ?
O40 Mo11 O23 100.6(3) . . ?
O40 Mo11 O25 95.9(3) . . ?
O40 Mo11 O26 104.4(3) . . ?
O40 Mo11 H25 92.7 . . ?
O5 Mo12 O1 73.1(2) . . ?
O5 Mo12 O18 83.7(2) . . ?
O13 Mo12 O1 85.4(2) . . ?
O13 Mo12 O5 156.2(2) . . ?
O13 Mo12 O18 83.5(2) . . ?
O18 Mo12 O1 82.8(2) . . ?
O34 Mo12 O1 75.5(2) . . ?
O34 Mo12 O5 90.1(3) . . ?
O34 Mo12 O13 94.5(3) . . ?
O34 Mo12 O18 158.4(2) . . ?
O38 Mo12 O1 171.6(3) . . ?
O38 Mo12 O5 99.0(3) . . ?
O38 Mo12 O13 102.8(3) . . ?
O38 Mo12 O18 99.3(3) . . ?
O38 Mo12 O34 102.1(3) . . ?
O2 Si1 O1 109.5(3) . . ?
O2 Si1 O3 109.2(3) . . ?
O3 Si1 O1 109.3(3) . . ?
O10 Si1 O1 110.0(3) . . ?
O10 Si1 O2 109.1(3) . . ?
O10 Si1 O3 109.8(3) . . ?
Mo8 O1 Mo11 92.14(18) . . ?
Mo8 O1 Mo12 91.50(18) . . ?
Mo11 O1 Mo12 90.63(18) . . ?
Si1 O1 Mo8 123.4(3) . . ?
Si1 O1 Mo11 124.3(3) . . ?
Si1 O1 Mo12 125.0(3) . . ?
Ag1 O1W H1WA 116.0 . . ?
Ag1 O1W H1WB 114.9 . . ?
H1WA O1W H1WB 97.9 . . ?
Mo3 O2 Mo2 90.92(18) . . ?
Mo7 O2 Mo2 90.91(19) . . ?
Mo7 O2 Mo3 91.54(18) . . ?
Si1 O2 Mo2 123.9(3) . . ?
Si1 O2 Mo3 124.3(3) . . ?
Si1 O2 Mo7 125.1(3) . . ?
Mo1 O3 Mo4 91.29(19) . . ?
Mo1 O3 Mo5 91.5(2) . . ?
Mo5 O3 Mo4 90.16(18) . . ?
Si1 O3 Mo1 124.5(3) . . ?
Si1 O3 Mo4 125.1(3) . . ?
Si1 O3 Mo5 124.1(3) . . ?
Mo5 O4 Mo4 120.4(3) . . ?
Mo11 O5 Mo12 121.5(3) . . ?
Mo6 O6 Mo4 152.4(3) . . ?
Mo3 O7 Mo2 120.2(3) . . ?
Mo4 O8 Mo1 119.7(3) . . ?
Mo3 O9 Mo1 149.6(3) . . ?
Mo6 O10 Mo9 90.67(19) . . ?
Mo6 O10 Mo10 90.91(18) . . ?
Mo10 O10 Mo9 90.78(18) . . ?
Si1 O10 Mo6 124.9(3) . . ?
Si1 O10 Mo9 125.3(3) . . ?
Si1 O10 Mo10 124.0(3) . . ?
Mo6 O11 Mo10 120.4(3) . . ?
Mo2 O12 Mo7 120.5(3) . . ?
Mo12 O13 Mo3 153.2(3) . . ?
Mo2 O14 Mo6 149.7(3) . . ?
Mo1 O15 Mo5 121.0(3) . . ?
Mo9 O16 Mo6 120.1(3) . . ?
Mo4 O17 Mo2 151.9(3) . . ?
Mo1 O18 Mo12 151.2(3) . . ?
Mo9 O19 Mo7 154.5(4) . . ?
Mo7 O20 Mo3 120.1(3) . . ?
Mo8 O21 Mo9 152.1(3) . . ?
Mo10 O22 Mo9 121.1(3) . . ?
Mo10 O23 Mo11 150.4(3) . . ?
Mo7 O24 Ag1 101.0(2) . . ?
Mo7 O24 Mo8 147.9(3) . . ?
Mo8 O24 Ag1 109.8(2) . . ?
Mo8 O25 Mo11 120.1(3) . . ?
Mo8 O25 H25 93.7 . . ?
Mo11 O25 H25 95.3 . . ?
Mo11 O26 Mo5 151.2(3) . . ?
Mo5 O31 Mo10 152.7(3) . . ?
Mo12 O34 Mo8 120.1(3) . . ?
Mo5 O35 H35 109.5 . . ?
C2 N1 C1 122.4(11) . . ?
C6 N3 C8 106.2(7) . . ?
C6 N2 Ag1 119.3(6) . . ?
C6 N2 C7 106.2(7) . . ?
C7 N2 Ag1 119.4(6) . . ?
C14 C15 H15 120.4 . . ?
C14 C15 C17 119.1(9) . . ?
C17 C15 H15 120.4 . . ?
C9 C10 H10 119.8 . . ?
C13 C10 H10 119.8 . . ?
C13 C10 C9 120.4(9) . . ?
N1 C2 H2 119.9 . . ?
N1 C2 C3 120.2(12) . . ?
C3 C2 H2 119.9 . . ?
N1 C1 H1 119.4 . . ?
N1 C1 C5 121.3(12) . . ?
C5 C1 H1 119.4 . . ?
C2 C3 H3 121.1 . . ?
C4 C3 C2 117.8(11) . . ?
C4 C3 H3 121.1 . . ?
C1 C5 H5 120.6 . . ?
C1 C5 C4 118.8(11) . . ?
C4 C5 H5 120.6 . . ?
C3 C4 C5 119.5(9) . . ?
C3 C4 C6 120.2(9) . . ?
C5 C4 C6 120.3(9) . . ?
N3 C6 C4 122.6(9) . . ?
N2 C6 N3 112.2(8) . . ?
N2 C6 C4 124.9(8) . . ?
N2 C7 C8 108.6(8) . . ?
N2 C7 C14 121.4(7) . . ?
C8 C7 C14 130.0(8) . . ?
N3 C8 C7 106.6(7) . . ?
N3 C8 C9 119.2(8) . . ?
C7 C8 C9 133.4(8) . . ?
C10 C9 C8 122.2(8) . . ?
C11 C9 C10 116.8(8) . . ?
C11 C9 C8 120.5(8) . . ?
C10A C9 C8 122.2(8) . . ?
C11A C9 C8 120.5(8) . . ?
C11A C9 C10A 116.8(8) . . ?
C9 C11 H11 119.5 . . ?
C12 C11 C9 121.0(9) . . ?
C12 C11 H11 119.5 . . ?
C11 C12 H12 120.0 . . ?
N5 C12 C11 120.0(9) . . ?
N5 C12 H12 120.0 . . ?
N5 C12 H12A 120.0 . . ?
N5 C12 C11A 120.0(9) . . ?
C11A C12 H12A 120.0 . . ?
C12 N5 C13 121.4(9) . . ?
C10 C13 H13 119.8 . . ?
N5 C13 C10 120.3(9) . . ?
N5 C13 H13 119.8 . . ?
N5 C13 H13A 119.8 . . ?
N5 C13 C10A 120.3(9) . . ?
C10A C13 H13A 119.8 . . ?
C15 C14 C7 120.0(8) . . ?
C15 C14 C16 118.9(8) . . ?
C16 C14 C7 121.0(8) . . ?
C16A C14 C7 121.0(8) . . ?
C15A C14 C7 120.0(8) . . ?
C15A C14 C16A 118.9(8) . . ?
C14 C16 H16 120.8 . . ?
C18 C16 C14 118.4(9) . . ?
C18 C16 H16 120.8 . . ?
C16 C18 H18 119.0 . . ?
N4 C18 C16 122.0(9) . . ?
N4 C18 H18 119.0 . . ?
N4 C18 H18A 119.0 . . ?
N4 C18 C16A 122.0(9) . . ?
C16A C18 H18A 119.0 . . ?
C18 N4 C17 120.4(9) . . ?
C15 C17 H17 119.4 . . ?
N4 C17 C15 121.3(9) . . ?
N4 C17 H17 119.4 . . ?
N4 C17 H17A 119.4 . . ?
N4 C17 C15A 121.3(9) . . ?
C15A C17 H17A 119.4 . . ?
H2WA O2W H2WB 104.4 . . ?
H3WA O3W H3WB 109.5 . . ?
H4WA O4W H4WB 104.5 . . ?
H41A O41 H41B 104.5 . . ?
H42A O42 H42B 104.5 . . ?
C9 C10A H10A 119.8 . . ?
C13 C10A C9 120.4(9) . . ?
C13 C10A H10A 119.8 . . ?
C9 C11A H11A 119.5 . . ?
C12 C11A C9 121.0(9) . . ?
C12 C11A H11A 119.5 . . ?
C14 C16A H16A 120.8 . . ?
C18 C16A C14 118.4(9) . . ?
C18 C16A H16A 120.8 . . ?
C14 C15A C17 119.1(9) . . ?
C14 C15A H15A 120.4 . . ?
C17 C15A H15A 120.4 . . ?

loop_
_geom_bond_atom_site_label_1
_geom_bond_atom_site_label_2
_geom_bond_distance
_geom_bond_site_symmetry_2
_geom_bond_publ_flag
Ag1 O1W 2.387(8) . ?
Ag1 O24 2.558(6) . ?
Ag1 N2 2.343(7) . ?
Mo1 O3 2.336(6) . ?
Mo1 O8 2.041(5) . ?
Mo1 O9 1.974(6) . ?
Mo1 O15 1.885(5) . ?
Mo1 O18 1.822(6) . ?
Mo1 O33 1.677(6) . ?
Mo2 O2 2.366(5) . ?
Mo2 O7 1.999(6) . ?
Mo2 O12 1.900(6) . ?
Mo2 O14 1.849(6) . ?
Mo2 O17 1.944(6) . ?
Mo2 O29 1.678(6) . ?
Mo3 O2 2.346(5) . ?
Mo3 O7 1.875(5) . ?
Mo3 O9 1.857(6) . ?
Mo3 O13 1.982(6) . ?
Mo3 O20 1.981(6) . ?
Mo3 O30 1.689(6) . ?
Mo4 O3 2.362(5) . ?
Mo4 O4 1.956(6) . ?
Mo4 O6 2.013(6) . ?
Mo4 O8 1.842(6) . ?
Mo4 O17 1.887(5) . ?
Mo4 O28 1.682(6) . ?
Mo5 O3 2.337(5) . ?
Mo5 O4 1.879(6) . ?
Mo5 O15 1.962(6) . ?
Mo5 O26 1.995(6) . ?
Mo5 O31 1.867(6) . ?
Mo5 O35 1.669(6) . ?
Mo6 O6 1.824(6) . ?
Mo6 O10 2.339(5) . ?
Mo6 O11 1.873(6) . ?
Mo6 O14 1.988(5) . ?
Mo6 O16 2.030(6) . ?
Mo6 O32 1.683(6) . ?
Mo7 O2 2.335(5) . ?
Mo7 O12 1.959(5) . ?
Mo7 O19 1.945(6) . ?
Mo7 O20 1.890(6) . ?
Mo7 O24 1.905(6) . ?
Mo7 O37 1.685(6) . ?
Mo8 O1 2.341(5) . ?
Mo8 O21 1.800(6) . ?
Mo8 O24 1.963(6) . ?
Mo8 O25 1.896(6) . ?
Mo8 O34 2.040(6) . ?
Mo8 O39 1.681(6) . ?
Mo8 H25 2.0524 . ?
Mo9 O10 2.364(5) . ?
Mo9 O16 1.828(5) . ?
Mo9 O19 1.876(6) . ?
Mo9 O21 2.038(6) . ?
Mo9 O22 1.956(6) . ?
Mo9 O36 1.684(6) . ?
Mo10 O10 2.356(5) . ?
Mo10 O11 1.982(5) . ?
Mo10 O22 1.903(6) . ?
Mo10 O23 1.881(5) . ?
Mo10 O27 1.685(6) . ?
Mo10 O31 1.940(6) . ?
Mo11 O1 2.345(5) . ?
Mo11 O5 1.885(6) . ?
Mo11 O23 1.960(6) . ?
Mo11 O25 1.999(6) . ?
Mo11 O26 1.840(6) . ?
Mo11 O40 1.691(6) . ?
Mo11 H25 2.1673 . ?
Mo12 O1 2.365(5) . ?
Mo12 O5 1.953(6) . ?
Mo12 O13 1.870(6) . ?
Mo12 O18 2.012(6) . ?
Mo12 O34 1.850(6) . ?
Mo12 O38 1.669(6) . ?
Si1 O1 1.631(5) . ?
Si1 O2 1.622(6) . ?
Si1 O3 1.627(6) . ?
Si1 O10 1.616(6) . ?
O1W H1WA 0.9989 . ?
O1W H1WB 1.0021 . ?
O25 H25 0.6724 . ?
O35 H35 0.8200 . ?
N1 C2 1.308(15) . ?
N1 C1 1.321(15) . ?
N3 C6 1.345(11) . ?
N3 C8 1.388(11) . ?
N2 C6 1.333(11) . ?
N2 C7 1.368(10) . ?
C15 H15 0.9300 . ?
C15 C14 1.371(12) . ?
C15 C17 1.390(13) . ?
C10 H10 0.9300 . ?
C10 C9 1.399(12) . ?
C10 C13 1.362(12) . ?
C2 H2 0.9300 . ?
C2 C3 1.433(14) . ?
C1 H1 0.9300 . ?
C1 C5 1.366(15) . ?
C3 H3 0.9300 . ?
C3 C4 1.373(13) . ?
C5 H5 0.9300 . ?
C5 C4 1.405(13) . ?
C4 C6 1.460(12) . ?
C7 C8 1.388(11) . ?
C7 C14 1.471(12) . ?
C8 C9 1.468(11) . ?
C9 C11 1.392(12) . ?
C9 C10A 1.399(12) . ?
C9 C11A 1.392(12) . ?
C11 H11 0.9300 . ?
C11 C12 1.373(12) . ?
C12 H12 0.9300 . ?
C12 H12A 0.9300 . ?
C12 N5 1.327(12) . ?
C12 C11A 1.373(12) . ?
N5 C13 1.353(12) . ?
C13 H13 0.9300 . ?
C13 H13A 0.9300 . ?
C13 C10A 1.362(12) . ?
C14 C16 1.422(12) . ?
C14 C16A 1.422(12) . ?
C14 C15A 1.371(12) . ?
C16 H16 0.9300 . ?
C16 C18 1.377(13) . ?
C18 H18 0.9300 . ?
C18 H18A 0.9300 . ?
C18 N4 1.325(12) . ?
C18 C16A 1.377(13) . ?
N4 C17 1.346(13) . ?
C17 H17 0.9300 . ?
C17 H17A 0.9300 . ?
C17 C15A 1.390(13) . ?
O2W H2WA 0.8492 . ?
O2W H2WB 0.8499 . ?
O3W H3WA 0.8501 . ?
O3W H3WB 0.8499 . ?
O4W H4WA 0.8508 . ?
O4W H4WB 0.8505 . ?
O41 H41A 0.8501 . ?
O41 H41B 0.8496 . ?
O42 H42A 0.8500 . ?
O42 H42B 0.8504 . ?
C10A H10A 0.9300 . ?
C11A H11A 0.9300 . ?
C16A H16A 0.9300 . ?
C15A H15A 0.9300 . ?

loop_
_geom_torsion_atom_site_label_1
_geom_torsion_atom_site_label_2
_geom_torsion_atom_site_label_3
_geom_torsion_atom_site_label_4
_geom_torsion
_geom_torsion_site_symmetry_1
_geom_torsion_site_symmetry_2
_geom_torsion_site_symmetry_3
_geom_torsion_site_symmetry_4
_geom_torsion_publ_flag
Ag1 N2 C6 N3 136.0(6) . . . . ?
Ag1 N2 C6 C4 -50.2(11) . . . . ?
Ag1 N2 C7 C8 -138.7(6) . . . . ?
Ag1 N2 C7 C14 40.2(10) . . . . ?
O1 Mo8 O21 Mo9 57.8(7) . . . . ?
O1 Mo8 O25 Mo11 1.7(3) . . . . ?
O1 Mo11 O5 Mo12 -1.9(3) . . . . ?
O1 Mo11 O26 Mo5 51.6(7) . . . . ?
O1 Mo12 O13 Mo3 52.3(7) . . . . ?
O1 Mo12 O34 Mo8 -1.5(3) . . . . ?
O1 Si1 O2 Mo2 177.0(3) . . . . ?
O1 Si1 O2 Mo3 -64.2(4) . . . . ?
O1 Si1 O2 Mo7 57.2(4) . . . . ?
O1 Si1 O3 Mo1 55.5(4) . . . . ?
O1 Si1 O3 Mo4 176.6(3) . . . . ?
O1 Si1 O3 Mo5 -64.8(4) . . . . ?
O1 Si1 O10 Mo6 175.4(3) . . . . ?
O1 Si1 O10 Mo9 -63.9(4) . . . . ?
O1 Si1 O10 Mo10 55.8(4) . . . . ?
O2 Mo2 O14 Mo6 58.7(6) . . . . ?
O2 Mo3 O7 Mo2 1.3(3) . . . . ?
O2 Mo3 O9 Mo1 58.5(6) . . . . ?
O2 Mo7 O20 Mo3 -3.4(3) . . . . ?
O2 Si1 O1 Mo8 -63.7(4) . . . . ?
O2 Si1 O1 Mo11 176.0(3) . . . . ?
O2 Si1 O1 Mo12 56.3(4) . . . . ?
O2 Si1 O3 Mo1 -64.3(4) . . . . ?
O2 Si1 O3 Mo4 56.8(4) . . . . ?
O2 Si1 O3 Mo5 175.4(3) . . . . ?
O2 Si1 O10 Mo6 -64.5(4) . . . . ?
O2 Si1 O10 Mo9 56.2(4) . . . . ?
O2 Si1 O10 Mo10 175.9(3) . . . . ?
O3 Mo1 O15 Mo5 0.8(3) . . . . ?
O3 Mo1 O18 Mo12 51.9(7) . . . . ?
O3 Mo4 O8 Mo1 -0.9(3) . . . . ?
O3 Mo4 O17 Mo2 55.3(6) . . . . ?
O3 Mo5 O4 Mo4 -2.6(3) . . . . ?
O3 Mo5 O31 Mo10 51.5(7) . . . . ?
O3 Si1 O1 Mo8 176.7(3) . . . . ?
O3 Si1 O1 Mo11 56.4(4) . . . . ?
O3 Si1 O1 Mo12 -63.2(4) . . . . ?
O3 Si1 O2 Mo2 -63.4(4) . . . . ?
O3 Si1 O2 Mo3 55.5(4) . . . . ?
O3 Si1 O2 Mo7 176.8(3) . . . . ?
O3 Si1 O10 Mo6 55.1(4) . . . . ?
O3 Si1 O10 Mo9 175.8(3) . . . . ?
O3 Si1 O10 Mo10 -64.4(4) . . . . ?
O4 Mo4 O8 Mo1 72.3(3) . . . . ?
O4 Mo4 O17 Mo2 29.4(11) . . . . ?
O4 Mo5 O31 Mo10 126.8(7) . . . . ?
O5 Mo11 O26 Mo5 126.0(7) . . . . ?
O5 Mo12 O13 Mo3 27.0(12) . . . . ?
O5 Mo12 O34 Mo8 71.1(4) . . . . ?
O6 Mo4 O8 Mo1 0.3(8) . . . . ?
O6 Mo4 O17 Mo2 -28.1(6) . . . . ?
O6 Mo6 O11 Mo10 -83.4(4) . . . . ?
O7 Mo2 O14 Mo6 44.4(11) . . . . ?
O7 Mo3 O9 Mo1 133.9(6) . . . . ?
O8 Mo1 O15 Mo5 74.4(3) . . . . ?
O8 Mo1 O18 Mo12 31.3(12) . . . . ?
O8 Mo4 O17 Mo2 130.7(7) . . . . ?
O9 Mo1 O15 Mo5 13.0(8) . . . . ?
O9 Mo1 O18 Mo12 -30.4(7) . . . . ?
O9 Mo3 O7 Mo2 -83.7(3) . . . . ?
O10 Mo6 O6 Mo4 49.3(7) . . . . ?
O10 Mo6 O11 Mo10 2.1(3) . . . . ?
O10 Mo9 O16 Mo6 -2.7(3) . . . . ?
O10 Mo9 O19 Mo7 47.0(7) . . . . ?
O10 Mo10 O23 Mo11 58.4(7) . . . . ?
O10 Si1 O1 Mo8 56.1(4) . . . . ?
O10 Si1 O1 Mo11 -64.2(4) . . . . ?
O10 Si1 O1 Mo12 176.2(3) . . . . ?
O10 Si1 O2 Mo2 56.6(4) . . . . ?
O10 Si1 O2 Mo3 175.5(3) . . . . ?
O10 Si1 O2 Mo7 -63.2(4) . . . . ?
O10 Si1 O3 Mo1 176.1(3) . . . . ?
O10 Si1 O3 Mo4 -62.8(4) . . . . ?
O10 Si1 O3 Mo5 55.8(4) . . . . ?
O11 Mo6 O6 Mo4 124.3(7) . . . . ?
O11 Mo10 O23 Mo11 43.5(12) . . . . ?
O12 Mo2 O14 Mo6 132.7(6) . . . . ?
O12 Mo7 O20 Mo3 70.5(3) . . . . ?
O13 Mo3 O7 Mo2 6.3(9) . . . . ?
O13 Mo3 O9 Mo1 -24.7(6) . . . . ?
O13 Mo12 O34 Mo8 -85.6(4) . . . . ?
O14 Mo6 O6 Mo4 -33.2(7) . . . . ?
O14 Mo6 O11 Mo10 14.6(9) . . . . ?
O15 Mo1 O18 Mo12 126.0(7) . . . . ?
O15 Mo5 O4 Mo4 70.3(3) . . . . ?
O15 Mo5 O31 Mo10 28.2(12) . . . . ?
O16 Mo6 O6 Mo4 22.8(12) . . . . ?
O16 Mo6 O11 Mo10 75.5(3) . . . . ?
O16 Mo9 O19 Mo7 122.5(8) . . . . ?
O17 Mo2 O14 Mo6 -24.7(6) . . . . ?
O17 Mo4 O8 Mo1 -85.1(3) . . . . ?
O18 Mo1 O15 Mo5 -85.4(3) . . . . ?
O18 Mo12 O13 Mo3 -31.0(7) . . . . ?
O18 Mo12 O34 Mo8 -1.9(9) . . . . ?
O19 Mo7 O20 Mo3 -8.5(9) . . . . ?
O19 Mo9 O16 Mo6 -87.0(3) . . . . ?
O20 Mo3 O7 Mo2 74.5(3) . . . . ?
O20 Mo3 O9 Mo1 37.9(11) . . . . ?
O21 Mo8 O25 Mo11 -83.2(3) . . . . ?
O21 Mo9 O16 Mo6 -2.0(8) . . . . ?
O21 Mo9 O19 Mo7 -34.5(7) . . . . ?
O22 Mo9 O16 Mo6 70.0(3) . . . . ?
O22 Mo9 O19 Mo7 16.9(12) . . . . ?
O22 Mo10 O23 Mo11 132.6(7) . . . . ?
O23 Mo11 O5 Mo12 4.3(9) . . . . ?
O23 Mo11 O26 Mo5 -30.8(7) . . . . ?
O24 Mo7 O20 Mo3 -88.9(3) . . . . ?
O24 Mo8 O21 Mo9 -25.9(7) . . . . ?
O24 Mo8 O25 Mo11 16.5(8) . . . . ?
O25 Mo8 O21 Mo9 132.1(7) . . . . ?
O25 Mo11 O5 Mo12 71.2(4) . . . . ?
O25 Mo11 O26 Mo5 31.6(12) . . . . ?
O26 Mo5 O4 Mo4 -0.8(9) . . . . ?
O26 Mo5 O31 Mo10 -32.1(7) . . . . ?
O26 Mo11 O5 Mo12 -87.5(4) . . . . ?
O27 Mo10 O23 Mo11 -126.6(7) . . . . ?
O28 Mo4 O8 Mo1 173.1(3) . . . . ?
O28 Mo4 O17 Mo2 -126.4(7) . . . . ?
O29 Mo2 O14 Mo6 -125.3(6) . . . . ?
O30 Mo3 O7 Mo2 172.1(3) . . . . ?
O30 Mo3 O9 Mo1 -124.2(6) . . . . ?
O31 Mo5 O4 Mo4 -88.3(3) . . . . ?
O31 Mo10 O23 Mo11 -24.9(7) . . . . ?
O32 Mo6 O6 Mo4 -133.2(7) . . . . ?
O32 Mo6 O11 Mo10 171.0(3) . . . . ?
O33 Mo1 O15 Mo5 168.9(3) . . . . ?
O33 Mo1 O18 Mo12 -129.4(7) . . . . ?
O34 Mo8 O21 Mo9 38.2(12) . . . . ?
O34 Mo8 O25 Mo11 75.0(3) . . . . ?
O34 Mo12 O13 Mo3 127.4(7) . . . . ?
O35 Mo5 O4 Mo4 167.6(3) . . . . ?
O35 Mo5 O31 Mo10 -130.5(7) . . . . ?
O36 Mo9 O16 Mo6 168.8(3) . . . . ?
O36 Mo9 O19 Mo7 -132.3(7) . . . . ?
O37 Mo7 O20 Mo3 169.2(3) . . . . ?
O38 Mo12 O13 Mo3 -129.1(7) . . . . ?
O38 Mo12 O34 Mo8 170.2(4) . . . . ?
O39 Mo8 O21 Mo9 -125.7(7) . . . . ?
O39 Mo8 O25 Mo11 171.3(3) . . . . ?
O40 Mo11 O5 Mo12 166.7(4) . . . . ?
O40 Mo11 O26 Mo5 -130.8(7) . . . . ?
N1 C2 C3 C4 -2.4(15) . . . . ?
N1 C1 C5 C4 -1.6(18) . . . . ?
N3 C8 C9 C10 52.1(12) . . . . ?
N3 C8 C9 C11 -119.9(9) . . . . ?
N3 C8 C9 C10A 52.1(12) . . . . ?
N3 C8 C9 C11A -119.9(9) . . . . ?
N2 C7 C8 N3 2.7(10) . . . . ?
N2 C7 C8 C9 -166.3(9) . . . . ?
N2 C7 C14 C15 27.5(13) . . . . ?
N2 C7 C14 C16 -149.0(8) . . . . ?
N2 C7 C14 C16A -149.0(8) . . . . ?
N2 C7 C14 C15A 27.5(13) . . . . ?
C15 C14 C16 C18 1.2(13) . . . . ?
C10 C9 C11 C12 -4.0(14) . . . . ?
C2 N1 C1 C5 -1.5(19) . . . . ?
C2 C3 C4 C5 -0.6(14) . . . . ?
C2 C3 C4 C6 -177.6(9) . . . . ?
C1 N1 C2 C3 3.5(18) . . . . ?
C1 C5 C4 C3 2.5(15) . . . . ?
C1 C5 C4 C6 179.6(10) . . . . ?
C3 C4 C6 N3 149.3(9) . . . . ?
C3 C4 C6 N2 -23.9(14) . . . . ?
C5 C4 C6 N3 -27.8(13) . . . . ?
C5 C4 C6 N2 159.1(9) . . . . ?
C6 N3 C8 C7 -4.1(9) . . . . ?
C6 N3 C8 C9 166.8(8) . . . . ?
C6 N2 C7 C8 -0.3(9) . . . . ?
C6 N2 C7 C14 178.6(8) . . . . ?
C7 N2 C6 N3 -2.5(10) . . . . ?
C7 N2 C6 C4 171.3(8) . . . . ?
C7 C8 C9 C10 -139.9(11) . . . . ?
C7 C8 C9 C11 48.1(15) . . . . ?
C7 C8 C9 C10A -139.9(11) . . . . ?
C7 C8 C9 C11A 48.1(15) . . . . ?
C7 C14 C16 C18 177.7(8) . . . . ?
C7 C14 C16A C18 177.7(8) . . . . ?
C7 C14 C15A C17 -177.7(8) . . . . ?
C8 N3 C6 N2 4.1(10) . . . . ?
C8 N3 C6 C4 -169.8(8) . . . . ?
C8 C7 C14 C15 -153.9(9) . . . . ?
C8 C7 C14 C16 29.6(14) . . . . ?
C8 C7 C14 C16A 29.6(14) . . . . ?
C8 C7 C14 C15A -153.9(9) . . . . ?
C8 C9 C11 C12 168.4(9) . . . . ?
C8 C9 C10A C13 -170.3(9) . . . . ?
C8 C9 C11A C12 168.4(9) . . . . ?
C9 C10 C13 N5 0.4(14) . . . . ?
C9 C11 C12 N5 3.6(15) . . . . ?
C11 C12 N5 C13 -1.1(15) . . . . ?
C12 N5 C13 C10 -0.9(14) . . . . ?
C12 N5 C13 C10A -0.9(14) . . . . ?
N5 C12 C11A C9 3.6(15) . . . . ?
N5 C13 C10A C9 0.4(14) . . . . ?
C13 C10 C9 C8 -170.3(9) . . . . ?
C13 C10 C9 C11 2.0(14) . . . . ?
C14 C15 C17 N4 0.4(15) . . . . ?
C14 C7 C8 N3 -176.0(8) . . . . ?
C14 C7 C8 C9 14.9(17) . . . . ?
C14 C16 C18 N4 -0.4(15) . . . . ?
C16 C18 N4 C17 -0.4(16) . . . . ?
C18 N4 C17 C15 0.4(16) . . . . ?
C18 N4 C17 C15A 0.4(16) . . . . ?
N4 C18 C16A C14 -0.4(15) . . . . ?
N4 C17 C15A C14 0.4(15) . . . . ?
C17 C15 C14 C7 -177.7(8) . . . . ?
C17 C15 C14 C16 -1.1(13) . . . . ?
C10A C9 C11A C12 -4.0(14) . . . . ?
C11A C9 C10A C13 2.0(14) . . . . ?
C11A C12 N5 C13 -1.1(15) . . . . ?
C16A C14 C15A C17 -1.1(13) . . . . ?
C16A C18 N4 C17 -0.4(16) . . . . ?
C15A C14 C16A C18 1.2(13) . . . . ?
